data_2221912
loop_
_publ_author_name
'Ren, Chun-Yan'

_publ_section_title
;
 (<i>E</i>)-<i>N</i>'-(4-Nitrobenzylidene)-2-(8-quinolyloxy)acetohydrazide
 methanol solvate
;
_journal_coeditor_code BI2363
_journal_issue 6
_journal_name_full 'Acta Crystallographica Section E'
_journal_page_first o1212
_journal_paper_doi 10.1107/S1600536809015992
_journal_volume 65
_journal_year 2009
_chemical_formula_iupac 'C18 H14 N4 O4, C H4 O'
_chemical_formula_moiety 'C18 H14 N4 O4, C H4 O'
_chemical_formula_sum 'C19 H18 N4 O5'
_chemical_formula_weight 382.37
_chemical_name_systematic
;
(<i>E</i>)-<i>N</i>'-(4-Nitrobenzylidene)-2-(8-quinolyloxy)acetohydrazide
methanol solvate
;
_space_group_IT_number 14
_symmetry_cell_setting monoclinic
_symmetry_space_group_name_Hall '-P 2ybc'
_symmetry_space_group_name_H-M 'P 1 21/c 1'
_atom_sites_solution_hydrogens geom
_atom_sites_solution_primary direct
_atom_sites_solution_secondary difmap
_cell_angle_alpha 90.00
_cell_angle_beta 120.06(5)
_cell_angle_gamma 90.00
_cell_formula_units_Z 4
_cell_length_a 11.345(10)
_cell_length_b 11.559(11)
_cell_length_c 16.234(12)
_cell_measurement_reflns_used 1871
_cell_measurement_temperature 295
_cell_measurement_theta_max 22.76
_cell_measurement_theta_min 2.28
_cell_volume 1843(3)
_computing_cell_refinement 'SAINT (Siemens, 1996)'
_computing_data_collection 'SMART (Siemens, 1996)'
_computing_data_reduction 'SAINT (Siemens, 1996)'
_computing_molecular_graphics 'SHELXTL (Sheldrick, 2008)'
_computing_publication_material 'SHELXTL (Sheldrick, 2008)'
_computing_structure_refinement 'SHELXL97 (Sheldrick, 2008)'
_computing_structure_solution 'SHELXS97 (Sheldrick, 2008)'
_diffrn_ambient_temperature 295
_diffrn_measured_fraction_theta_full 0.998
_diffrn_measured_fraction_theta_max 0.998
_diffrn_measurement_device_type 'Bruker SMART CCD'
_diffrn_measurement_method '\f and \w'
_diffrn_radiation_monochromator graphite
_diffrn_radiation_source 'fine-focus sealed tube'
_diffrn_radiation_type MoK\a
_diffrn_radiation_wavelength 0.71073
_diffrn_reflns_av_R_equivalents 0.0504
_diffrn_reflns_av_sigmaI/netI 0.0591
_diffrn_reflns_limit_h_max 10
_diffrn_reflns_limit_h_min -13
_diffrn_reflns_limit_k_max 13
_diffrn_reflns_limit_k_min -12
_diffrn_reflns_limit_l_max 19
_diffrn_reflns_limit_l_min -17
_diffrn_reflns_number 9196
_diffrn_reflns_theta_full 25.05
_diffrn_reflns_theta_max 25.05
_diffrn_reflns_theta_min 2.07
_diffrn_standards_number 0
_exptl_absorpt_coefficient_mu 0.102
_exptl_absorpt_correction_T_max 0.9838
_exptl_absorpt_correction_T_min 0.9799
_exptl_absorpt_correction_type multi-scan
_exptl_absorpt_process_details '(SADABS; Sheldrick, 1996)'
_exptl_crystal_colour colorless
_exptl_crystal_density_diffrn 1.378
_exptl_crystal_density_method 'not measured'
_exptl_crystal_description block
_exptl_crystal_F_000 800
_exptl_crystal_size_max 0.20
_exptl_crystal_size_mid 0.18
_exptl_crystal_size_min 0.16
_refine_diff_density_max 0.206
_refine_diff_density_min -0.260
_refine_ls_extinction_method none
_refine_ls_goodness_of_fit_ref 1.000
_refine_ls_hydrogen_treatment constr
_refine_ls_matrix_type full
_refine_ls_number_parameters 255
_refine_ls_number_reflns 3258
_refine_ls_number_restraints 0
_refine_ls_restrained_S_all 1.000
_refine_ls_R_factor_all 0.0964
_refine_ls_R_factor_gt 0.0561
_refine_ls_shift/su_max 0.000
_refine_ls_shift/su_mean 0.000
_refine_ls_structure_factor_coef Fsqd
_refine_ls_weighting_details 'calc w=1/[\s^2^(Fo^2^)+(0.1106P)^2^+0.0143P] where P=(Fo^2^+2Fc^2^)/3'
_refine_ls_weighting_scheme calc
_refine_ls_wR_factor_gt 0.1629
_refine_ls_wR_factor_ref 0.1952
_reflns_number_gt 1872
_reflns_number_total 3258
_reflns_threshold_expression I>2\s(I)
_cod_data_source_file bi2363.cif
_cod_data_source_block I
_cod_original_sg_symbol_H-M 'P 21/c'
_cod_database_code 2221912
_cod_database_fobs_code 2221912

loop_
_symmetry_equiv_pos_as_xyz
'x, y, z'
'-x, y+1/2, -z+1/2'
'-x, -y, -z'
'x, -y-1/2, z-1/2'

loop_
_atom_site_type_symbol
_atom_site_label
_atom_site_fract_x
_atom_site_fract_y
_atom_site_fract_z
_atom_site_U_iso_or_equiv
_atom_site_adp_type
_atom_site_calc_flag
_atom_site_refinement_flags
_atom_site_occupancy
_atom_site_disorder_assembly
_atom_site_disorder_group
O O1 0.1624(2) 0.23691(14) 1.11105(14) 0.0547(6) Uani d . 1 . .
O O2 0.1325(2) -0.07065(16) 1.10099(16) 0.0694(7) Uani d . 1 . .
O O3 0.4318(3) -0.4685(3) 0.7787(2) 0.1065(10) Uani d . 1 . .
O O4 0.5020(4) -0.3368(3) 0.7175(2) 0.1177(12) Uani d . 1 . .
O O5 0.2556(3) 0.27429(19) 0.9641(2) 0.0938(9) Uani d . 1 . .
H H5 0.2540 0.3180 1.0033 0.141 Uiso calc R 1 . .
N N1 0.2147(3) 0.45024(19) 1.06723(17) 0.0541(7) Uani d . 1 . .
N N2 0.2130(3) 0.05140(19) 1.02969(17) 0.0547(7) Uani d . 1 . .
H H2 0.2310 0.1214 1.0219 0.066 Uiso d R 1 . .
N N3 0.2403(3) -0.0398(2) 0.98661(17) 0.0538(7) Uani d . 1 . .
N N4 0.4508(3) -0.3671(3) 0.7651(2) 0.0834(9) Uani d . 1 . .
C C1 0.2366(3) 0.5556(3) 1.0457(2) 0.0621(9) Uani d . 1 . .
H H1 0.2848 0.5621 1.0135 0.075 Uiso calc R 1 . .
C C2 0.1921(4) 0.6582(2) 1.0679(2) 0.0652(9) Uani d . 1 . .
H H2A 0.2101 0.7298 1.0504 0.078 Uiso calc R 1 . .
C C3 0.1227(4) 0.6509(2) 1.1152(2) 0.0602(9) Uani d . 1 . .
H H3 0.0909 0.7176 1.1296 0.072 Uiso calc R 1 . .
C C4 0.0985(3) 0.5417(2) 1.14255(19) 0.0510(8) Uani d . 1 . .
C C5 0.0322(3) 0.5278(3) 1.1966(2) 0.0605(9) Uani d . 1 . .
H H5A -0.0014 0.5924 1.2123 0.073 Uiso calc R 1 . .
C C6 0.0173(3) 0.4215(3) 1.2255(2) 0.0618(9) Uani d . 1 . .
H H6 -0.0221 0.4141 1.2635 0.074 Uiso calc R 1 . .
C C7 0.0611(3) 0.3223(2) 1.1981(2) 0.0569(8) Uani d . 1 . .
H H7 0.0483 0.2498 1.2172 0.068 Uiso calc R 1 . .
C C8 0.1224(3) 0.3306(2) 1.14367(19) 0.0474(7) Uani d . 1 . .
C C9 0.1459(3) 0.4422(2) 1.11638(18) 0.0456(7) Uani d . 1 . .
C C10 0.1252(3) 0.1263(2) 1.1307(2) 0.0564(8) Uani d . 1 . .
H H10A 0.0283 0.1263 1.1084 0.068 Uiso calc R 1 . .
H H10B 0.1728 0.1145 1.1990 0.068 Uiso calc R 1 . .
C C11 0.1570(3) 0.0270(2) 1.0849(2) 0.0521(8) Uani d . 1 . .
C C12 0.2988(3) -0.0149(2) 0.9392(2) 0.0543(8) Uani d . 1 . .
H H12 0.3186 0.0619 0.9339 0.065 Uiso calc R 1 . .
C C13 0.3350(3) -0.1051(2) 0.89341(19) 0.0511(7) Uani d . 1 . .
C C14 0.2917(3) -0.2196(2) 0.8882(2) 0.0602(8) Uani d . 1 . .
H H14 0.2367 -0.2386 0.9135 0.072 Uiso calc R 1 . .
C C15 0.3289(3) -0.3049(3) 0.8461(2) 0.0630(9) Uani d . 1 . .
H H15 0.2996 -0.3808 0.8429 0.076 Uiso calc R 1 . .
C C16 0.4108(3) -0.2748(3) 0.8090(2) 0.0604(8) Uani d . 1 . .
C C17 0.4521(3) -0.1636(3) 0.8101(2) 0.0663(9) Uani d . 1 . .
H H17 0.5048 -0.1452 0.7828 0.080 Uiso calc R 1 . .
C C18 0.4146(3) -0.0785(3) 0.8526(2) 0.0610(9) Uani d . 1 . .
H H18 0.4427 -0.0026 0.8539 0.073 Uiso calc R 1 . .
C C19 0.3321(4) 0.3241(3) 0.9278(3) 0.0858(12) Uani d . 1 . .
H H19A 0.2805 0.3851 0.8845 0.129 Uiso calc R 1 . .
H H19B 0.3535 0.2664 0.8948 0.129 Uiso calc R 1 . .
H H19C 0.4149 0.3552 0.9791 0.129 Uiso calc R 1 . .

loop_
_atom_site_aniso_label
_atom_site_aniso_U_11
_atom_site_aniso_U_22
_atom_site_aniso_U_33
_atom_site_aniso_U_12
_atom_site_aniso_U_13
_atom_site_aniso_U_23
O1 0.0850(16) 0.0254(10) 0.0755(13) -0.0023(9) 0.0564(13) -0.0003(9)
O2 0.1058(19) 0.0270(11) 0.1018(17) -0.0034(10) 0.0717(16) 0.0019(10)
O3 0.121(3) 0.069(2) 0.136(3) 0.0176(17) 0.069(2) -0.0199(19)
O4 0.142(3) 0.125(3) 0.131(3) 0.015(2) 0.102(3) -0.0246(19)
O5 0.158(3) 0.0435(14) 0.135(2) 0.0016(14) 0.115(2) 0.0028(14)
N1 0.0780(19) 0.0345(13) 0.0612(15) -0.0063(11) 0.0433(15) 0.0001(11)
N2 0.0777(19) 0.0262(12) 0.0716(16) -0.0015(11) 0.0458(15) -0.0002(11)
N3 0.0709(18) 0.0345(13) 0.0654(15) 0.0027(11) 0.0412(15) -0.0025(11)
N4 0.080(2) 0.092(3) 0.082(2) 0.0172(19) 0.0434(19) -0.016(2)
C1 0.089(3) 0.0418(18) 0.070(2) -0.0116(16) 0.050(2) 0.0019(15)
C2 0.098(3) 0.0310(17) 0.0654(19) -0.0110(15) 0.040(2) 0.0003(14)
C3 0.087(3) 0.0307(16) 0.0627(19) -0.0032(14) 0.037(2) -0.0045(14)
C4 0.068(2) 0.0328(16) 0.0490(16) -0.0031(13) 0.0269(16) -0.0067(12)
C5 0.077(2) 0.0457(19) 0.069(2) 0.0000(15) 0.0442(19) -0.0144(15)
C6 0.082(3) 0.0512(19) 0.072(2) -0.0057(16) 0.053(2) -0.0076(16)
C7 0.083(2) 0.0366(16) 0.0660(19) -0.0038(14) 0.0488(19) 0.0007(14)
C8 0.065(2) 0.0309(15) 0.0525(16) -0.0004(12) 0.0337(16) -0.0022(12)
C9 0.062(2) 0.0324(15) 0.0469(15) -0.0053(12) 0.0306(15) -0.0034(12)
C10 0.088(2) 0.0266(14) 0.0736(19) -0.0052(14) 0.0549(19) 0.0000(13)
C11 0.069(2) 0.0314(16) 0.0642(19) -0.0019(13) 0.0396(18) -0.0020(13)
C12 0.069(2) 0.0382(17) 0.0608(18) -0.0017(14) 0.0365(18) 0.0021(13)
C13 0.060(2) 0.0408(17) 0.0543(17) -0.0012(13) 0.0301(16) 0.0014(13)
C14 0.077(2) 0.0435(17) 0.080(2) -0.0036(15) 0.054(2) -0.0005(16)
C15 0.074(2) 0.0431(18) 0.079(2) -0.0003(15) 0.044(2) -0.0031(16)
C16 0.062(2) 0.059(2) 0.0636(19) 0.0077(16) 0.0339(18) -0.0069(16)
C17 0.071(2) 0.074(2) 0.069(2) -0.0113(17) 0.046(2) -0.0087(18)
C18 0.069(2) 0.0535(19) 0.070(2) -0.0128(15) 0.0422(19) -0.0046(16)
C19 0.100(3) 0.083(3) 0.086(3) -0.002(2) 0.055(3) 0.005(2)

loop_
_atom_type_symbol
_atom_type_description
_atom_type_scat_dispersion_real
_atom_type_scat_dispersion_imag
_atom_type_scat_source
C C 0.0033 0.0016 'International Tables Vol C Tables 4.2.6.8 and 6.1.1.4'
H H 0.0000 0.0000 'International Tables Vol C Tables 4.2.6.8 and 6.1.1.4'
N N 0.0061 0.0033 'International Tables Vol C Tables 4.2.6.8 and 6.1.1.4'
O O 0.0106 0.0060 'International Tables Vol C Tables 4.2.6.8 and 6.1.1.4'

loop_
_geom_angle_atom_site_label_1
_geom_angle_atom_site_label_2
_geom_angle_atom_site_label_3
_geom_angle_site_symmetry_1
_geom_angle_site_symmetry_3
_geom_angle
_geom_angle_publ_flag
C8 O1 C10 . . 115.2(2) ?
C19 O5 H5 . . 109.5 ?
C1 N1 C9 . . 116.9(2) ?
C11 N2 N3 . . 118.1(2) ?
C11 N2 H2 . . 121.0 ?
N3 N2 H2 . . 120.9 ?
C12 N3 N2 . . 116.6(2) ?
O4 N4 O3 . . 124.4(3) ?
O4 N4 C16 . . 117.1(4) ?
O3 N4 C16 . . 118.5(3) ?
N1 C1 C2 . . 124.7(3) ?
N1 C1 H1 . . 117.6 ?
C2 C1 H1 . . 117.6 ?
C3 C2 C1 . . 118.7(3) ?
C3 C2 H2A . . 120.7 ?
C1 C2 H2A . . 120.7 ?
C2 C3 C4 . . 119.8(3) ?
C2 C3 H3 . . 120.1 ?
C4 C3 H3 . . 120.1 ?
C3 C4 C9 . . 117.9(3) ?
C3 C4 C5 . . 122.8(3) ?
C9 C4 C5 . . 119.3(3) ?
C6 C5 C4 . . 120.8(3) ?
C6 C5 H5A . . 119.6 ?
C4 C5 H5A . . 119.6 ?
C5 C6 C7 . . 120.3(3) ?
C5 C6 H6 . . 119.9 ?
C7 C6 H6 . . 119.9 ?
C8 C7 C6 . . 121.3(3) ?
C8 C7 H7 . . 119.4 ?
C6 C7 H7 . . 119.4 ?
C7 C8 O1 . . 124.2(2) ?
C7 C8 C9 . . 119.6(2) ?
O1 C8 C9 . . 116.2(2) ?
N1 C9 C4 . . 122.0(2) ?
N1 C9 C8 . . 119.3(2) ?
C4 C9 C8 . . 118.7(3) ?
O1 C10 C11 . . 113.6(2) ?
O1 C10 H10A . . 108.8 ?
C11 C10 H10A . . 108.8 ?
O1 C10 H10B . . 108.8 ?
C11 C10 H10B . . 108.8 ?
H10A C10 H10B . . 107.7 ?
O2 C11 N2 . . 124.3(3) ?
O2 C11 C10 . . 117.5(3) ?
N2 C11 C10 . . 118.2(2) ?
N3 C12 C13 . . 120.8(3) ?
N3 C12 H12 . . 119.6 ?
C13 C12 H12 . . 119.6 ?
C18 C13 C14 . . 118.1(3) ?
C18 C13 C12 . . 120.0(3) ?
C14 C13 C12 . . 121.9(3) ?
C15 C14 C13 . . 121.4(3) ?
C15 C14 H14 . . 119.3 ?
C13 C14 H14 . . 119.3 ?
C14 C15 C16 . . 118.3(3) ?
C14 C15 H15 . . 120.8 ?
C16 C15 H15 . . 120.8 ?
C17 C16 C15 . . 122.3(3) ?
C17 C16 N4 . . 120.0(3) ?
C15 C16 N4 . . 117.8(3) ?
C16 C17 C18 . . 119.0(3) ?
C16 C17 H17 . . 120.5 ?
C18 C17 H17 . . 120.5 ?
C17 C18 C13 . . 120.9(3) ?
C17 C18 H18 . . 119.6 ?
C13 C18 H18 . . 119.6 ?
O5 C19 H19A . . 109.5 ?
O5 C19 H19B . . 109.5 ?
H19A C19 H19B . . 109.5 ?
O5 C19 H19C . . 109.5 ?
H19A C19 H19C . . 109.5 ?
H19B C19 H19C . . 109.5 ?

loop_
_geom_bond_atom_site_label_1
_geom_bond_atom_site_label_2
_geom_bond_site_symmetry_2
_geom_bond_distance
_geom_bond_publ_flag
O1 C8 . 1.378(3) ?
O1 C10 . 1.431(3) ?
O2 C11 . 1.222(3) ?
O3 N4 . 1.232(4) ?
O4 N4 . 1.227(4) ?
O5 C19 . 1.394(4) ?
O5 H5 . 0.820 ?
N1 C1 . 1.324(4) ?
N1 C9 . 1.371(4) ?
N2 C11 . 1.362(4) ?
N2 N3 . 1.383(3) ?
N2 H2 . 0.860 ?
N3 C12 . 1.275(4) ?
N4 C16 . 1.476(4) ?
C1 C2 . 1.406(4) ?
C1 H1 . 0.930 ?
C2 C3 . 1.350(5) ?
C2 H2A . 0.930 ?
C3 C4 . 1.411(4) ?
C3 H3 . 0.930 ?
C4 C9 . 1.421(4) ?
C4 C5 . 1.422(4) ?
C5 C6 . 1.355(4) ?
C5 H5A . 0.930 ?
C6 C7 . 1.407(4) ?
C6 H6 . 0.930 ?
C7 C8 . 1.375(4) ?
C7 H7 . 0.930 ?
C8 C9 . 1.431(4) ?
C10 C11 . 1.506(4) ?
C10 H10A . 0.970 ?
C10 H10B . 0.970 ?
C12 C13 . 1.455(4) ?
C12 H12 . 0.930 ?
C13 C18 . 1.395(4) ?
C13 C14 . 1.399(4) ?
C14 C15 . 1.380(4) ?
C14 H14 . 0.930 ?
C15 C16 . 1.381(4) ?
C15 H15 . 0.930 ?
C16 C17 . 1.366(4) ?
C17 C18 . 1.385(4) ?
C17 H17 . 0.930 ?
C18 H18 . 0.930 ?
C19 H19A . 0.960 ?
C19 H19B . 0.960 ?
C19 H19C . 0.960 ?

loop_
_geom_hbond_atom_site_label_D
_geom_hbond_atom_site_label_H
_geom_hbond_atom_site_label_A
_geom_hbond_site_symmetry_A
_geom_hbond_distance_DH
_geom_hbond_distance_HA
_geom_hbond_distance_DA
_geom_hbond_angle_DHA
O5 H5 N1 . 0.82 2.02 2.817(4) 164.2
N2 H2 O5 . 0.86 2.08 2.919(4) 163.8
C17 H17 O3 2_656 0.93 2.53 3.287(5) 138.6
C18 H18 O4 2_656 0.93 2.48 3.329(5) 152.0
C3 H3 O2 1_565 0.93 2.58 3.233(5) 127.8

loop_
_geom_torsion_atom_site_label_1
_geom_torsion_atom_site_label_2
_geom_torsion_atom_site_label_3
_geom_torsion_atom_site_label_4
_geom_torsion_site_symmetry_1
_geom_torsion_site_symmetry_2
_geom_torsion_site_symmetry_3
_geom_torsion_site_symmetry_4
_geom_torsion
_geom_torsion_publ_flag
C11 N2 N3 C12 . . . . -176.7(3) ?
C9 N1 C1 C2 . . . . -1.3(5) ?
N1 C1 C2 C3 . . . . 0.4(5) ?
C1 C2 C3 C4 . . . . 1.1(5) ?
C2 C3 C4 C9 . . . . -1.7(5) ?
C2 C3 C4 C5 . . . . 176.8(3) ?
C3 C4 C5 C6 . . . . -176.6(3) ?
C9 C4 C5 C6 . . . . 1.9(5) ?
C4 C5 C6 C7 . . . . -3.3(5) ?
C5 C6 C7 C8 . . . . 1.5(5) ?
C6 C7 C8 O1 . . . . -177.1(3) ?
C6 C7 C8 C9 . . . . 1.8(5) ?
C10 O1 C8 C7 . . . . 5.2(4) ?
C10 O1 C8 C9 . . . . -173.7(3) ?
C1 N1 C9 C4 . . . . 0.6(4) ?
C1 N1 C9 C8 . . . . -178.4(3) ?
C3 C4 C9 N1 . . . . 0.9(4) ?
C5 C4 C9 N1 . . . . -177.7(3) ?
C3 C4 C9 C8 . . . . 179.9(3) ?
C5 C4 C9 C8 . . . . 1.4(4) ?
C7 C8 C9 N1 . . . . 175.9(3) ?
O1 C8 C9 N1 . . . . -5.1(4) ?
C7 C8 C9 C4 . . . . -3.2(4) ?
O1 C8 C9 C4 . . . . 175.8(3) ?
C8 O1 C10 C11 . . . . 173.7(3) ?
N3 N2 C11 O2 . . . . 2.0(5) ?
N3 N2 C11 C10 . . . . -179.0(3) ?
O1 C10 C11 O2 . . . . 177.6(3) ?
O1 C10 C11 N2 . . . . -1.4(4) ?
N2 N3 C12 C13 . . . . 178.4(3) ?
N3 C12 C13 C18 . . . . -171.6(3) ?
N3 C12 C13 C14 . . . . 8.8(5) ?
C18 C13 C14 C15 . . . . 1.6(5) ?
C12 C13 C14 C15 . . . . -178.7(3) ?
C13 C14 C15 C16 . . . . 0.1(5) ?
C14 C15 C16 C17 . . . . -2.0(5) ?
C14 C15 C16 N4 . . . . 179.4(3) ?
O4 N4 C16 C17 . . . . -11.5(5) ?
O3 N4 C16 C17 . . . . 168.2(4) ?
O4 N4 C16 C15 . . . . 167.1(3) ?
O3 N4 C16 C15 . . . . -13.2(5) ?
C15 C16 C17 C18 . . . . 2.1(5) ?
N4 C16 C17 C18 . . . . -179.3(3) ?
C16 C17 C18 C13 . . . . -0.3(5) ?
C14 C13 C18 C17 . . . . -1.5(5) ?
C12 C13 C18 C17 . . . . 178.8(3) ?
